data_4125557
loop_
_publ_author_name
'Liu, Jian'
'Hu, Lianrui'
'Wang, Lei'
'Chen, Hui'
'Deng, Liang'

_publ_section_title
;
 An Iron(II) Ylide Complex as A Masked Open-Shell Iron Alkylidene Species
 in Its Alkylidene-Transfer Reactions with Alkenes.
;
_journal_name_full 'Journal of the American Chemical Society'
_journal_paper_doi 10.1021/jacs.7b00484
_journal_year 2017
_chemical_formula_moiety 'C49 H41 F4 Fe N2 O P, C6 H6'
_chemical_formula_sum 'C55 H47 F4 Fe N2 O P'
_chemical_formula_weight 914.76
_chemical_name_systematic
;
 ?
;
_space_group_crystal_system monoclinic
_space_group_IT_number 14
_space_group_name_Hall '-P 2yn'
_space_group_name_H-M_alt 'P 1 21/n 1'
_symmetry_space_group_name_Hall '-P 2yn'
_symmetry_space_group_name_H-M 'P 1 21/n 1'
_atom_sites_solution_hydrogens geom
_atom_sites_solution_primary direct
_audit_creation_date 2015-09-24
_audit_creation_method
;
Olex2 1.2
(compiled 2015.01.26 svn.r3150 for OlexSys, GUI svn.r4998)
;
_cell_angle_alpha 90
_cell_angle_beta 90.733(2)
_cell_angle_gamma 90
_cell_formula_units_Z 4
_cell_length_a 9.3415(11)
_cell_length_b 21.375(3)
_cell_length_c 21.794(3)
_cell_measurement_reflns_used 2932
_cell_measurement_temperature 130(2)
_cell_measurement_theta_max 21.33
_cell_measurement_theta_min 2.36
_cell_volume 4351.4(10)
_computing_cell_refinement 'SAINT v7.68A (Bruker, 2009)'
_computing_data_reduction 'SAINT v7.68A (Bruker, 2009)'
_computing_molecular_graphics 'Olex2 (Dolomanov et al., 2009)'
_computing_publication_material 'Olex2 (Dolomanov et al., 2009)'
_computing_structure_refinement 'XL (Sheldrick, 2008)'
_computing_structure_solution 'SIR2004 (Burla et al., 2007)'
_diffrn_ambient_temperature 130
_diffrn_measured_fraction_theta_full 0.998
_diffrn_measured_fraction_theta_max 0.998
_diffrn_measurement_device_type 'Bruker APEX-II CCD'
_diffrn_measurement_method '\f and \w scans'
_diffrn_radiation_monochromator graphite
_diffrn_radiation_type MoK\a
_diffrn_radiation_wavelength 0.71073
_diffrn_reflns_av_R_equivalents 0.0770
_diffrn_reflns_av_unetI/netI 0.0748
_diffrn_reflns_Laue_measured_fraction_full 0.998
_diffrn_reflns_Laue_measured_fraction_max 0.998
_diffrn_reflns_limit_h_max 11
_diffrn_reflns_limit_h_min -11
_diffrn_reflns_limit_k_max 26
_diffrn_reflns_limit_k_min -23
_diffrn_reflns_limit_l_max 26
_diffrn_reflns_limit_l_min -26
_diffrn_reflns_number 31403
_diffrn_reflns_point_group_measured_fraction_full 0.998
_diffrn_reflns_point_group_measured_fraction_max 0.998
_diffrn_reflns_theta_full 26.000
_diffrn_reflns_theta_max 25.999
_diffrn_reflns_theta_min 1.869
_diffrn_standards_number 0
_exptl_absorpt_coefficient_mu 0.445
_exptl_absorpt_correction_T_max 0.7461
_exptl_absorpt_correction_T_min 0.6772
_exptl_absorpt_correction_type multi-scan
_exptl_absorpt_process_details
;
SADABS-2008/1 (Bruker,2008) was used for absorption correction.
wR2(int) was 0.0666 before and 0.0560 after correction.
The Ratio of minimum to maximum transmission is 0.9077.
The \l/2 correction factor is 0.0015.
;
_exptl_crystal_colour yellow
_exptl_crystal_colour_primary yellow
_exptl_crystal_density_diffrn 1.396
_exptl_crystal_description block
_exptl_crystal_F_000 1904
_exptl_crystal_size_max 0.3
_exptl_crystal_size_mid 0.15
_exptl_crystal_size_min 0.08
_refine_diff_density_max 2.053
_refine_diff_density_min -0.659
_refine_diff_density_rms 0.097
_refine_ls_extinction_method none
_refine_ls_goodness_of_fit_ref 1.025
_refine_ls_hydrogen_treatment constr
_refine_ls_matrix_type full
_refine_ls_number_parameters 567
_refine_ls_number_reflns 8543
_refine_ls_number_restraints 0
_refine_ls_restrained_S_all 1.025
_refine_ls_R_factor_all 0.1167
_refine_ls_R_factor_gt 0.0742
_refine_ls_shift/su_max 0.006
_refine_ls_shift/su_mean 0.000
_refine_ls_structure_factor_coef Fsqd
_refine_ls_weighting_details 'w=1/[\s^2^(Fo^2^)+(0.1001P)^2^+12.5005P] where P=(Fo^2^+2Fc^2^)/3'
_refine_ls_weighting_scheme calc
_refine_ls_wR_factor_gt 0.1876
_refine_ls_wR_factor_ref 0.2232
_reflns_Friedel_coverage 0.000
_reflns_number_gt 5617
_reflns_number_total 8543
_reflns_threshold_expression 'I > 2\s(I)'
_cod_data_source_file ja7b00484_si_002.cif
_cod_data_source_block 2
_cod_original_cell_volume 4351.3(9)
_cod_database_code 4125557
_shelxl_version_number 2014-3
_shelx_space_group_comment
;
The symmetry employed for this shelxl refinement is uniquely defined
by the following loop, which should always be used as a source of
symmetry information in preference to the above space-group names.
They are only intended as comments.
;
_shelx_estimated_absorpt_t_max 0.965
_shelx_estimated_absorpt_t_min 0.878
_olex2_refinement_description
;
1. Fixed Uiso
 At 1.2 times of:
  All C(H) groups, All C(H,H) groups
 At 1.5 times of:
  All C(H,H,H) groups
2.a Secondary CH2 refined with riding coordinates:
 C46(H46A,H46B), C47(H47A,H47B), C48(H48A,H48B), C49(H49A,H49B)
2.b Aromatic/amide H refined with riding coordinates:
 C4(H4), C5(H5), C6(H6), C9(H9), C10(H10), C11(H11), C12(H12), C15(H15),
 C16(H16), C17(H17), C18(H18), C19(H19), C21(H21), C22(H22), C23(H23), C24(H24),
  C28(H28), C29(H29), C30(H30), C33(H33), C34(H34), C36(H36), C37(H37),
 C40(H40), C41(H41), C43(H43), C44(H44), C50(H50), C51(H51), C52(H52), C53(H53),
  C54(H54), C55(H55)
2.c Fitted hexagon refined as free rotating group:
 C50(C51,C52,C53,C54,C55)
2.d Idealised Me refined as rotating group:
 C38(H38A,H38B,H38C), C45(H45A,H45B,H45C)
;
_olex2_submission_special_instructions 'No special instructions were received'

loop_
_space_group_symop_operation_xyz
'x, y, z'
'-x+1/2, y+1/2, -z+1/2'
'-x, -y, -z'
'x-1/2, -y-1/2, z-1/2'

loop_
_atom_site_label
_atom_site_type_symbol
_atom_site_fract_x
_atom_site_fract_y
_atom_site_fract_z
_atom_site_U_iso_or_equiv
_atom_site_adp_type
_atom_site_occupancy
_atom_site_site_symmetry_order
_atom_site_calc_flag
_atom_site_refinement_flags_posn
Fe1 Fe 0.42451(7) 0.21840(3) 0.17135(3) 0.0281(2) Uani 1 1 d .
P1 P 0.23391(12) 0.12222(5) 0.13870(5) 0.0234(3) Uani 1 1 d .
F1 F 0.3368(5) 0.34593(18) 0.03429(18) 0.0716(11) Uani 1 1 d .
F2 F 0.1620(4) 0.32468(15) 0.23157(15) 0.0502(9) Uani 1 1 d .
F3 F 0.4723(3) 0.31347(13) 0.27113(14) 0.0396(7) Uani 1 1 d .
F4 F 0.4646(4) 0.10948(14) 0.34943(13) 0.0444(8) Uani 1 1 d .
O1 O 0.6293(4) 0.24748(18) 0.1721(2) 0.0476(10) Uani 1 1 d .
N1 N 0.2657(5) 0.26607(18) 0.13021(18) 0.0318(10) Uani 1 1 d .
N2 N 0.3783(4) 0.19298(18) 0.25645(17) 0.0258(8) Uani 1 1 d .
C1 C 0.4190(5) 0.1320(2) 0.1219(2) 0.0231(9) Uani 1 1 d .
C2 C 0.2632(6) 0.3312(2) 0.1359(3) 0.0396(13) Uani 1 1 d .
C3 C 0.2950(7) 0.3717(3) 0.0886(3) 0.0563(16) Uani 1 1 d .
C4 C 0.2889(8) 0.4358(3) 0.0929(4) 0.066(2) Uani 1 1 d .
H4 H 0.3121 0.4616 0.0589 0.080 Uiso 1 1 calc R
C5 C 0.2478(9) 0.4618(3) 0.1482(4) 0.074(2) Uani 1 1 d .
H5 H 0.2473 0.5059 0.1529 0.088 Uiso 1 1 calc R
C6 C 0.2080(6) 0.4246(3) 0.1960(3) 0.0443(14) Uani 1 1 d .
H6 H 0.1772 0.4420 0.2337 0.053 Uiso 1 1 calc R
C7 C 0.2142(5) 0.3615(2) 0.1877(2) 0.0297(11) Uani 1 1 d .
C8 C 0.1543(6) 0.2414(2) 0.0964(2) 0.0324(11) Uani 1 1 d .
C9 C 0.0518(7) 0.2786(3) 0.0632(3) 0.0474(15) Uani 1 1 d .
H9 H 0.0682 0.3223 0.0601 0.057 Uiso 1 1 calc R
C10 C -0.0681(7) 0.2544(3) 0.0360(3) 0.0534(17) Uani 1 1 d .
H10 H -0.1322 0.2815 0.0147 0.064 Uiso 1 1 calc R
C11 C -0.0984(6) 0.1914(3) 0.0386(3) 0.0469(15) Uani 1 1 d .
H11 H -0.1840 0.1748 0.0211 0.056 Uiso 1 1 calc R
C12 C 0.0000(6) 0.1535(3) 0.0676(2) 0.0387(13) Uani 1 1 d .
H12 H -0.0184 0.1099 0.0694 0.046 Uiso 1 1 calc R
C13 C 0.1268(5) 0.1764(2) 0.0947(2) 0.0307(11) Uani 1 1 d .
C14 C 0.1790(5) 0.0429(2) 0.1186(2) 0.0253(10) Uani 1 1 d .
C15 C 0.1638(5) 0.0256(2) 0.0577(2) 0.0297(11) Uani 1 1 d .
H15 H 0.1662 0.0565 0.0264 0.036 Uiso 1 1 calc R
C16 C 0.1451(5) -0.0365(2) 0.0422(3) 0.0369(12) Uani 1 1 d .
H16 H 0.1350 -0.0480 0.0002 0.044 Uiso 1 1 calc R
C17 C 0.1409(6) -0.0817(3) 0.0867(3) 0.0387(13) Uani 1 1 d .
H17 H 0.1259 -0.1243 0.0758 0.046 Uiso 1 1 calc R
C18 C 0.1588(6) -0.0651(2) 0.1473(3) 0.0385(12) Uani 1 1 d .
H18 H 0.1581 -0.0964 0.1782 0.046 Uiso 1 1 calc R
C19 C 0.1776(5) -0.0030(2) 0.1634(2) 0.0298(11) Uani 1 1 d .
H19 H 0.1896 0.0082 0.2053 0.036 Uiso 1 1 calc R
C20 C 0.1765(5) 0.1332(2) 0.2171(2) 0.0258(10) Uani 1 1 d .
C21 C 0.0371(5) 0.1102(2) 0.2270(2) 0.0322(11) Uani 1 1 d .
H21 H -0.0132 0.0911 0.1938 0.039 Uiso 1 1 calc R
C22 C -0.0284(6) 0.1145(3) 0.2829(3) 0.0397(13) Uani 1 1 d .
H22 H -0.1224 0.0987 0.2883 0.048 Uiso 1 1 calc R
C23 C 0.0458(6) 0.1425(3) 0.3312(2) 0.0384(12) Uani 1 1 d .
H23 H 0.0033 0.1448 0.3706 0.046 Uiso 1 1 calc R
C24 C 0.1791(6) 0.1667(2) 0.3227(2) 0.0338(11) Uani 1 1 d .
H24 H 0.2267 0.1860 0.3565 0.041 Uiso 1 1 calc R
C25 C 0.2498(5) 0.1641(2) 0.2656(2) 0.0263(10) Uani 1 1 d .
C26 C 0.4612(5) 0.2104(2) 0.3076(2) 0.0287(10) Uani 1 1 d .
C27 C 0.5131(5) 0.2714(2) 0.3142(2) 0.0351(12) Uani 1 1 d .
C28 C 0.6024(6) 0.2901(3) 0.3611(3) 0.0452(14) Uani 1 1 d .
H28 H 0.6342 0.3323 0.3637 0.054 Uiso 1 1 calc R
C29 C 0.6448(6) 0.2473(3) 0.4040(3) 0.0519(16) Uani 1 1 d .
H29 H 0.7075 0.2596 0.4365 0.062 Uiso 1 1 calc R
C30 C 0.5980(6) 0.1870(3) 0.4007(2) 0.0469(15) Uani 1 1 d .
H30 H 0.6265 0.1573 0.4309 0.056 Uiso 1 1 calc R
C31 C 0.5089(6) 0.1695(3) 0.3528(2) 0.0363(12) Uani 1 1 d .
C32 C 0.5200(5) 0.0861(2) 0.1514(2) 0.0240(10) Uani 1 1 d .
C33 C 0.4969(5) 0.0593(2) 0.2085(2) 0.0288(10) Uani 1 1 d .
H33 H 0.4111 0.0687 0.2296 0.035 Uiso 1 1 calc R
C34 C 0.5950(5) 0.0195(2) 0.2354(2) 0.0309(11) Uani 1 1 d .
H34 H 0.5756 0.0029 0.2749 0.037 Uiso 1 1 calc R
C35 C 0.7203(5) 0.0028(2) 0.2072(2) 0.0301(11) Uani 1 1 d .
C36 C 0.7448(5) 0.0292(2) 0.1500(2) 0.0310(11) Uani 1 1 d .
H36 H 0.8304 0.0191 0.1290 0.037 Uiso 1 1 calc R
C37 C 0.6483(5) 0.0696(2) 0.1229(2) 0.0272(10) Uani 1 1 d .
H37 H 0.6691 0.0868 0.0839 0.033 Uiso 1 1 calc R
C38 C 0.8264(5) -0.0410(3) 0.2365(3) 0.0412(13) Uani 1 1 d .
H38A H 0.7943 -0.0520 0.2777 0.062 Uiso 1 1 calc GR
H38B H 0.9202 -0.0205 0.2393 0.062 Uiso 1 1 calc GR
H38C H 0.8341 -0.0790 0.2116 0.062 Uiso 1 1 calc GR
C39 C 0.4403(5) 0.1400(2) 0.0530(2) 0.0265(10) Uani 1 1 d .
C40 C 0.4452(5) 0.0888(2) 0.0136(2) 0.0295(11) Uani 1 1 d .
H40 H 0.4326 0.0480 0.0299 0.035 Uiso 1 1 calc R
C41 C 0.4680(5) 0.0958(2) -0.0481(2) 0.0334(11) Uani 1 1 d .
H41 H 0.4684 0.0598 -0.0736 0.040 Uiso 1 1 calc R
C42 C 0.4903(5) 0.1538(3) -0.0740(2) 0.0333(11) Uani 1 1 d .
C43 C 0.4908(6) 0.2048(2) -0.0352(2) 0.0361(12) Uani 1 1 d .
H43 H 0.5084 0.2453 -0.0514 0.043 Uiso 1 1 calc R
C44 C 0.4663(5) 0.1981(2) 0.0269(2) 0.0286(10) Uani 1 1 d .
H44 H 0.4673 0.2342 0.0523 0.034 Uiso 1 1 calc R
C45 C 0.5132(7) 0.1615(3) -0.1413(2) 0.0508(15) Uani 1 1 d .
H45A H 0.6119 0.1748 -0.1484 0.076 Uiso 1 1 calc GR
H45B H 0.4469 0.1931 -0.1576 0.076 Uiso 1 1 calc GR
H45C H 0.4956 0.1215 -0.1621 0.076 Uiso 1 1 calc GR
C46 C 0.6822(7) 0.3087(3) 0.1558(4) 0.0630(19) Uani 1 1 d .
H46A H 0.6118 0.3416 0.1662 0.076 Uiso 1 1 calc R
H46B H 0.7023 0.3110 0.1113 0.076 Uiso 1 1 calc R
C47 C 0.8180(8) 0.3163(3) 0.1933(4) 0.077(2) Uani 1 1 d .
H47A H 0.8911 0.3390 0.1695 0.092 Uiso 1 1 calc R
H47B H 0.7990 0.3400 0.2314 0.092 Uiso 1 1 calc R
C48 C 0.8674(8) 0.2532(4) 0.2080(5) 0.083(3) Uani 1 1 d .
H48A H 0.9448 0.2407 0.1799 0.100 Uiso 1 1 calc R
H48B H 0.9051 0.2515 0.2506 0.100 Uiso 1 1 calc R
C49 C 0.7453(6) 0.2113(3) 0.2009(4) 0.0603(19) Uani 1 1 d .
H49A H 0.7154 0.1955 0.2415 0.072 Uiso 1 1 calc R
H49B H 0.7708 0.1752 0.1748 0.072 Uiso 1 1 calc R
C50 C 0.6439(6) 0.4781(3) 0.0709(3) 0.101(3) Uani 1 1 d .
H50 H 0.5575 0.4921 0.0889 0.121 Uiso 1 1 calc R
C51 C 0.7749(7) 0.4998(3) 0.0931(2) 0.086(3) Uani 1 1 d G
H51 H 0.7781 0.5286 0.1263 0.103 Uiso 1 1 calc R
C52 C 0.9013(6) 0.4794(3) 0.0668(3) 0.120(4) Uani 1 1 d G
H52 H 0.9908 0.4942 0.0819 0.144 Uiso 1 1 calc R
C53 C 0.8966(7) 0.4372(3) 0.0182(3) 0.144(5) Uani 1 1 d G
H53 H 0.9830 0.4232 0.0002 0.173 Uiso 1 1 calc R
C54 C 0.7656(9) 0.4155(2) -0.0040(3) 0.097(3) Uani 1 1 d G
H54 H 0.7624 0.3867 -0.0372 0.116 Uiso 1 1 calc R
C55 C 0.6392(7) 0.4360(3) 0.0224(3) 0.096(3) Uani 1 1 d G
H55 H 0.5497 0.4211 0.0072 0.116 Uiso 1 1 calc R

loop_
_atom_site_aniso_label
_atom_site_aniso_U_11
_atom_site_aniso_U_22
_atom_site_aniso_U_33
_atom_site_aniso_U_23
_atom_site_aniso_U_13
_atom_site_aniso_U_12
Fe1 0.0346(4) 0.0218(4) 0.0280(4) -0.0032(3) 0.0057(3) -0.0019(3)
P1 0.0237(6) 0.0226(6) 0.0238(6) -0.0029(5) 0.0012(5) 0.0031(5)
F1 0.095(3) 0.053(2) 0.066(3) 0.005(2) 0.018(2) 0.002(2)
F2 0.057(2) 0.0407(18) 0.054(2) -0.0126(16) 0.0266(16) -0.0046(15)
F3 0.0401(17) 0.0274(15) 0.0513(19) -0.0059(14) -0.0010(14) -0.0041(13)
F4 0.060(2) 0.0375(18) 0.0359(17) 0.0052(14) -0.0060(15) 0.0000(15)
O1 0.039(2) 0.034(2) 0.071(3) -0.011(2) 0.016(2) -0.0087(17)
N1 0.050(3) 0.0158(19) 0.030(2) 0.0004(16) 0.0097(19) 0.0091(18)
N2 0.028(2) 0.024(2) 0.025(2) -0.0042(16) 0.0004(16) -0.0006(16)
C1 0.024(2) 0.020(2) 0.026(2) -0.0025(18) 0.0076(18) -0.0030(18)
C2 0.052(3) 0.027(3) 0.041(3) 0.003(2) 0.013(3) 0.008(2)
C3 0.061(4) 0.047(4) 0.061(4) -0.003(3) 0.007(3) 0.005(3)
C4 0.065(4) 0.042(4) 0.092(6) 0.008(4) -0.002(4) -0.002(3)
C5 0.086(5) 0.029(3) 0.107(6) -0.011(4) 0.019(5) 0.012(3)
C6 0.044(3) 0.036(3) 0.053(4) -0.016(3) 0.001(3) 0.004(2)
C7 0.022(2) 0.032(3) 0.035(3) -0.003(2) -0.001(2) 0.001(2)
C8 0.040(3) 0.032(3) 0.025(2) -0.001(2) 0.006(2) 0.011(2)
C9 0.070(4) 0.035(3) 0.037(3) 0.008(3) 0.017(3) 0.028(3)
C10 0.053(4) 0.079(5) 0.028(3) -0.003(3) -0.008(3) 0.033(3)
C11 0.042(3) 0.057(4) 0.042(3) -0.009(3) -0.006(3) 0.020(3)
C12 0.037(3) 0.044(3) 0.035(3) -0.013(2) -0.001(2) 0.015(2)
C13 0.036(3) 0.032(3) 0.025(2) -0.002(2) 0.003(2) 0.012(2)
C14 0.019(2) 0.025(2) 0.032(3) -0.006(2) 0.0017(19) 0.0008(18)
C15 0.022(2) 0.035(3) 0.032(3) -0.006(2) 0.000(2) 0.004(2)
C16 0.031(3) 0.037(3) 0.042(3) -0.016(2) -0.001(2) 0.002(2)
C17 0.035(3) 0.030(3) 0.052(3) -0.011(2) 0.003(2) -0.006(2)
C18 0.039(3) 0.032(3) 0.046(3) -0.001(2) 0.009(2) -0.005(2)
C19 0.030(3) 0.028(3) 0.031(3) -0.002(2) 0.002(2) -0.003(2)
C20 0.024(2) 0.025(2) 0.028(2) -0.0028(19) 0.0027(19) 0.0051(18)
C21 0.025(2) 0.036(3) 0.036(3) -0.011(2) 0.004(2) 0.000(2)
C22 0.027(3) 0.046(3) 0.047(3) -0.012(3) 0.006(2) -0.003(2)
C23 0.036(3) 0.048(3) 0.032(3) -0.010(2) 0.012(2) -0.003(2)
C24 0.039(3) 0.034(3) 0.029(3) -0.007(2) 0.004(2) -0.001(2)
C25 0.027(2) 0.024(2) 0.028(2) -0.0023(19) 0.0006(19) 0.0046(19)
C26 0.027(2) 0.035(3) 0.025(2) -0.007(2) 0.0039(19) 0.000(2)
C27 0.027(3) 0.038(3) 0.040(3) -0.008(2) 0.004(2) -0.001(2)
C28 0.034(3) 0.057(4) 0.044(3) -0.019(3) 0.002(2) -0.014(3)
C29 0.038(3) 0.075(5) 0.042(3) -0.015(3) -0.007(3) -0.015(3)
C30 0.043(3) 0.068(4) 0.029(3) -0.001(3) -0.007(2) 0.002(3)
C31 0.039(3) 0.040(3) 0.030(3) -0.005(2) 0.001(2) -0.001(2)
C32 0.024(2) 0.018(2) 0.031(2) -0.0014(18) 0.0025(19) -0.0050(18)
C33 0.023(2) 0.027(2) 0.036(3) -0.001(2) 0.009(2) -0.0007(19)
C34 0.026(2) 0.031(3) 0.036(3) 0.005(2) 0.004(2) -0.004(2)
C35 0.025(2) 0.021(2) 0.045(3) -0.002(2) 0.000(2) -0.0026(19)
C36 0.022(2) 0.031(3) 0.040(3) -0.003(2) 0.007(2) -0.003(2)
C37 0.025(2) 0.023(2) 0.033(3) -0.002(2) 0.002(2) -0.0032(19)
C38 0.025(3) 0.040(3) 0.058(4) 0.010(3) 0.006(2) 0.006(2)
C39 0.022(2) 0.029(2) 0.029(2) -0.001(2) 0.0053(19) 0.0043(19)
C40 0.029(2) 0.027(3) 0.032(3) -0.006(2) 0.007(2) -0.002(2)
C41 0.034(3) 0.036(3) 0.030(3) -0.008(2) 0.006(2) 0.003(2)
C42 0.029(3) 0.045(3) 0.026(2) -0.002(2) 0.006(2) 0.008(2)
C43 0.039(3) 0.032(3) 0.037(3) 0.010(2) 0.006(2) 0.005(2)
C44 0.030(3) 0.026(2) 0.029(3) 0.000(2) 0.004(2) 0.003(2)
C45 0.060(4) 0.060(4) 0.032(3) 0.006(3) 0.010(3) 0.010(3)
C46 0.057(4) 0.042(4) 0.091(5) -0.007(4) 0.032(4) -0.016(3)
C47 0.057(4) 0.048(4) 0.126(7) -0.038(4) 0.024(4) -0.016(3)
C48 0.060(5) 0.067(5) 0.123(7) -0.007(5) -0.007(5) -0.029(4)
C49 0.040(3) 0.046(4) 0.095(5) -0.021(4) 0.012(3) -0.008(3)
C50 0.108(7) 0.124(9) 0.070(6) -0.005(6) 0.006(5) -0.034(6)
C51 0.085(6) 0.116(7) 0.057(5) -0.006(5) 0.015(4) -0.038(5)
C52 0.108(8) 0.129(9) 0.122(9) -0.031(7) -0.056(7) 0.036(7)
C53 0.142(11) 0.093(8) 0.196(14) -0.038(8) -0.075(10) 0.066(8)
C54 0.139(9) 0.052(5) 0.098(7) 0.003(5) -0.003(7) 0.019(6)
C55 0.116(8) 0.090(7) 0.083(6) -0.002(5) -0.015(6) -0.019(6)

loop_
_atom_type_symbol
_atom_type_description
_atom_type_scat_dispersion_real
_atom_type_scat_dispersion_imag
_atom_type_scat_source
C C 0.0033 0.0016 'International Tables Vol C Tables 4.2.6.8 and 6.1.1.4'
H H 0.0000 0.0000 'International Tables Vol C Tables 4.2.6.8 and 6.1.1.4'
F F 0.0171 0.0103 'International Tables Vol C Tables 4.2.6.8 and 6.1.1.4'
Fe Fe 0.3463 0.8444 'International Tables Vol C Tables 4.2.6.8 and 6.1.1.4'
N N 0.0061 0.0033 'International Tables Vol C Tables 4.2.6.8 and 6.1.1.4'
O O 0.0106 0.0060 'International Tables Vol C Tables 4.2.6.8 and 6.1.1.4'
P P 0.1023 0.0942 'International Tables Vol C Tables 4.2.6.8 and 6.1.1.4'

loop_
_geom_angle_atom_site_label_1
_geom_angle_atom_site_label_2
_geom_angle_atom_site_label_3
_geom_angle
O1 Fe1 P1 146.01(11)
O1 Fe1 C1 106.74(16)
N1 Fe1 P1 78.18(12)
N1 Fe1 O1 123.07(17)
N1 Fe1 C1 101.57(17)
N2 Fe1 P1 83.77(11)
N2 Fe1 O1 107.15(17)
N2 Fe1 N1 112.87(16)
N2 Fe1 C1 103.34(16)
C1 Fe1 P1 39.49(12)
C1 P1 Fe1 49.65(14)
C1 P1 C13 110.4(2)
C1 P1 C14 109.3(2)
C1 P1 C20 118.5(2)
C13 P1 Fe1 90.60(17)
C13 P1 C14 108.5(2)
C13 P1 C20 104.5(2)
C14 P1 Fe1 156.65(15)
C20 P1 Fe1 81.98(15)
C20 P1 C14 105.2(2)
C46 O1 Fe1 127.3(4)
C46 O1 C49 109.2(5)
C49 O1 Fe1 122.6(3)
C2 N1 Fe1 118.7(4)
C8 N1 Fe1 126.6(3)
C8 N1 C2 114.7(4)
C25 N2 Fe1 117.5(3)
C25 N2 C26 118.8(4)
C26 N2 Fe1 123.1(3)
P1 C1 Fe1 90.85(19)
C32 C1 Fe1 109.7(3)
C32 C1 P1 116.1(3)
C32 C1 C39 114.0(4)
C39 C1 Fe1 113.4(3)
C39 C1 P1 110.7(3)
C3 C2 N1 123.7(5)
C3 C2 C7 112.9(5)
C7 C2 N1 123.0(5)
F1 C3 C2 117.3(5)
F1 C3 C4 118.2(6)
C4 C3 C2 124.5(7)
C3 C4 H4 121.0
C3 C4 C5 118.0(7)
C5 C4 H4 121.0
C4 C5 H5 119.6
C6 C5 C4 120.8(6)
C6 C5 H5 119.6
C5 C6 H6 121.2
C7 C6 C5 117.5(6)
C7 C6 H6 121.2
F2 C7 C2 115.8(4)
F2 C7 C6 118.1(5)
C6 C7 C2 126.0(5)
N1 C8 C9 123.6(5)
N1 C8 C13 121.9(4)
C13 C8 C9 114.3(5)
C8 C9 H9 118.4
C10 C9 C8 123.2(6)
C10 C9 H9 118.4
C9 C10 H10 119.3
C9 C10 C11 121.4(5)
C11 C10 H10 119.3
C10 C11 H11 121.3
C12 C11 C10 117.3(6)
C12 C11 H11 121.3
C11 C12 H12 118.5
C11 C12 C13 123.0(6)
C13 C12 H12 118.5
C8 C13 P1 121.2(4)
C12 C13 P1 117.4(4)
C12 C13 C8 120.4(5)
C15 C14 P1 120.3(4)
C15 C14 C19 119.0(4)
C19 C14 P1 119.7(4)
C14 C15 H15 119.9
C16 C15 C14 120.3(5)
C16 C15 H15 119.9
C15 C16 H16 119.7
C17 C16 C15 120.6(5)
C17 C16 H16 119.7
C16 C17 H17 120.2
C16 C17 C18 119.6(5)
C18 C17 H17 120.2
C17 C18 H18 119.8
C17 C18 C19 120.3(5)
C19 C18 H18 119.8
C14 C19 H19 119.9
C18 C19 C14 120.3(5)
C18 C19 H19 119.9
C21 C20 P1 112.5(3)
C21 C20 C25 119.2(4)
C25 C20 P1 128.2(4)
C20 C21 H21 118.9
C22 C21 C20 122.3(5)
C22 C21 H21 118.9
C21 C22 H22 120.7
C21 C22 C23 118.6(5)
C23 C22 H22 120.7
C22 C23 H23 119.8
C24 C23 C22 120.5(5)
C24 C23 H23 119.8
C23 C24 H24 118.6
C23 C24 C25 122.8(5)
C25 C24 H24 118.6
N2 C25 C20 121.3(4)
N2 C25 C24 122.0(4)
C20 C25 C24 116.5(4)
C27 C26 N2 121.2(4)
C31 C26 N2 124.5(4)
C31 C26 C27 114.1(4)
F3 C27 C26 117.1(4)
F3 C27 C28 119.1(5)
C28 C27 C26 123.8(5)
C27 C28 H28 120.5
C29 C28 C27 118.9(6)
C29 C28 H28 120.5
C28 C29 H29 119.8
C30 C29 C28 120.5(5)
C30 C29 H29 119.8
C29 C30 H30 120.4
C29 C30 C31 119.2(6)
C31 C30 H30 120.4
F4 C31 C26 117.8(4)
F4 C31 C30 118.7(5)
C30 C31 C26 123.5(5)
C33 C32 C1 123.4(4)
C33 C32 C37 115.8(4)
C37 C32 C1 120.7(4)
C32 C33 H33 119.1
C34 C33 C32 121.8(4)
C34 C33 H33 119.1
C33 C34 H34 118.8
C33 C34 C35 122.4(5)
C35 C34 H34 118.8
C34 C35 C36 116.5(4)
C34 C35 C38 122.2(5)
C36 C35 C38 121.3(4)
C35 C36 H36 119.2
C37 C36 C35 121.6(4)
C37 C36 H36 119.2
C32 C37 H37 119.1
C36 C37 C32 121.9(4)
C36 C37 H37 119.1
C35 C38 H38A 109.5
C35 C38 H38B 109.5
C35 C38 H38C 109.5
H38A C38 H38B 109.5
H38A C38 H38C 109.5
H38B C38 H38C 109.5
C40 C39 C1 121.6(4)
C44 C39 C1 122.0(4)
C44 C39 C40 116.2(4)
C39 C40 H40 119.1
C41 C40 C39 121.7(5)
C41 C40 H40 119.1
C40 C41 H41 119.2
C40 C41 C42 121.7(5)
C42 C41 H41 119.2
C41 C42 C43 117.3(4)
C41 C42 C45 121.7(5)
C43 C42 C45 121.1(5)
C42 C43 H43 119.4
C42 C43 C44 121.3(5)
C44 C43 H43 119.4
C39 C44 H44 119.1
C43 C44 C39 121.8(5)
C43 C44 H44 119.1
C42 C45 H45A 109.5
C42 C45 H45B 109.5
C42 C45 H45C 109.5
H45A C45 H45B 109.5
H45A C45 H45C 109.5
H45B C45 H45C 109.5
O1 C46 H46A 110.8
O1 C46 H46B 110.8
O1 C46 C47 104.5(6)
H46A C46 H46B 108.9
C47 C46 H46A 110.8
C47 C46 H46B 110.8
C46 C47 H47A 110.5
C46 C47 H47B 110.5
H47A C47 H47B 108.7
C48 C47 C46 106.3(6)
C48 C47 H47A 110.5
C48 C47 H47B 110.5
C47 C48 H48A 110.2
C47 C48 H48B 110.2
H48A C48 H48B 108.5
C49 C48 C47 107.4(7)
C49 C48 H48A 110.2
C49 C48 H48B 110.2
O1 C49 H49A 110.3
O1 C49 H49B 110.3
C48 C49 O1 107.2(6)
C48 C49 H49A 110.3
C48 C49 H49B 110.3
H49A C49 H49B 108.5
C51 C50 H50 120.0
C51 C50 C55 120.0
C55 C50 H50 120.0
C50 C51 H51 120.0
C52 C51 C50 120.0
C52 C51 H51 120.0
C51 C52 H52 120.0
C53 C52 C51 120.0
C53 C52 H52 120.0
C52 C53 H53 120.0
C52 C53 C54 120.0
C54 C53 H53 120.0
C53 C54 H54 120.0
C53 C54 C55 120.0
C55 C54 H54 120.0
C50 C55 H55 120.0
C54 C55 C50 120.0
C54 C55 H55 120.0

loop_
_geom_bond_atom_site_label_1
_geom_bond_atom_site_label_2
_geom_bond_distance
Fe1 P1 2.8054(14)
Fe1 O1 2.011(4)
Fe1 N1 2.002(4)
Fe1 N2 1.985(4)
Fe1 C1 2.138(4)
P1 C1 1.784(4)
P1 C13 1.800(5)
P1 C14 1.823(5)
P1 C20 1.813(5)
F1 C3 1.368(7)
F2 C7 1.336(6)
F3 C27 1.351(6)
F4 C31 1.349(6)
O1 C46 1.446(7)
O1 C49 1.466(8)
N1 C2 1.397(6)
N1 C8 1.373(7)
N2 C25 1.366(6)
N2 C26 1.400(6)
C1 C32 1.500(6)
C1 C39 1.526(6)
C2 C3 1.381(8)
C2 C7 1.384(7)
C3 C4 1.375(9)
C4 H4 0.9500
C4 C5 1.386(11)
C5 H5 0.9500
C5 C6 1.366(10)
C6 H6 0.9500
C6 C7 1.361(7)
C8 C9 1.434(7)
C8 C13 1.412(7)
C9 H9 0.9500
C9 C10 1.364(9)
C10 H10 0.9500
C10 C11 1.377(9)
C11 H11 0.9500
C11 C12 1.372(7)
C12 H12 0.9500
C12 C13 1.404(7)
C14 C15 1.383(7)
C14 C19 1.384(7)
C15 H15 0.9500
C15 C16 1.381(7)
C16 H16 0.9500
C16 C17 1.370(8)
C17 H17 0.9500
C17 C18 1.375(8)
C18 H18 0.9500
C18 C19 1.383(7)
C19 H19 0.9500
C20 C21 1.411(7)
C20 C25 1.415(6)
C21 H21 0.9500
C21 C22 1.373(7)
C22 H22 0.9500
C22 C23 1.390(7)
C23 H23 0.9500
C23 C24 1.363(7)
C24 H24 0.9500
C24 C25 1.418(7)
C26 C27 1.396(7)
C26 C31 1.387(7)
C27 C28 1.371(7)
C28 H28 0.9500
C28 C29 1.365(9)
C29 H29 0.9500
C29 C30 1.363(9)
C30 H30 0.9500
C30 C31 1.378(7)
C32 C33 1.390(7)
C32 C37 1.402(6)
C33 H33 0.9500
C33 C34 1.376(7)
C34 H34 0.9500
C34 C35 1.376(7)
C35 C36 1.390(7)
C35 C38 1.500(7)
C36 H36 0.9500
C36 C37 1.376(7)
C37 H37 0.9500
C38 H38A 0.9800
C38 H38B 0.9800
C38 H38C 0.9800
C39 C40 1.392(6)
C39 C44 1.389(7)
C40 H40 0.9500
C40 C41 1.373(7)
C41 H41 0.9500
C41 C42 1.379(7)
C42 C43 1.380(7)
C42 C45 1.494(7)
C43 H43 0.9500
C43 C44 1.382(7)
C44 H44 0.9500
C45 H45A 0.9800
C45 H45B 0.9800
C45 H45C 0.9800
C46 H46A 0.9900
C46 H46B 0.9900
C46 C47 1.510(11)
C47 H47A 0.9900
C47 H47B 0.9900
C47 C48 1.460(11)
C48 H48A 0.9900
C48 H48B 0.9900
C48 C49 1.456(9)
C49 H49A 0.9900
C49 H49B 0.9900
C50 H50 0.9500
C50 C51 1.3900
C50 C55 1.3900
C51 H51 0.9500
C51 C52 1.3900
C52 H52 0.9500
C52 C53 1.3900
C53 H53 0.9500
C53 C54 1.3900
C54 H54 0.9500
C54 C55 1.3900
C55 H55 0.9500

loop_
_geom_torsion_atom_site_label_1
_geom_torsion_atom_site_label_2
_geom_torsion_atom_site_label_3
_geom_torsion_atom_site_label_4
_geom_torsion
Fe1 P1 C1 C32 112.5(4)
Fe1 P1 C1 C39 -115.5(4)
Fe1 P1 C13 C8 -7.7(4)
Fe1 P1 C13 C12 -176.4(4)
Fe1 P1 C14 C15 -95.6(5)
Fe1 P1 C14 C19 72.8(6)
Fe1 P1 C20 C21 159.0(4)
Fe1 P1 C20 C25 -16.9(4)
Fe1 O1 C46 C47 151.8(4)
Fe1 O1 C49 C48 -164.4(5)
Fe1 N1 C2 C3 107.6(6)
Fe1 N1 C2 C7 -79.2(6)
Fe1 N1 C8 C9 -173.7(4)
Fe1 N1 C8 C13 10.1(7)
Fe1 N2 C25 C20 22.5(6)
Fe1 N2 C25 C24 -153.8(4)
Fe1 N2 C26 C27 43.2(6)
Fe1 N2 C26 C31 -131.2(4)
Fe1 C1 C32 C33 69.3(5)
Fe1 C1 C32 C37 -108.2(4)
Fe1 C1 C39 C40 177.6(3)
Fe1 C1 C39 C44 2.5(5)
P1 C1 C32 C33 -31.9(6)
P1 C1 C32 C37 150.6(4)
P1 C1 C39 C40 -82.0(5)
P1 C1 C39 C44 102.9(4)
P1 C14 C15 C16 169.5(4)
P1 C14 C19 C18 -169.6(4)
P1 C20 C21 C22 -179.1(4)
P1 C20 C25 N2 2.8(7)
P1 C20 C25 C24 179.2(4)
F1 C3 C4 C5 -179.4(6)
F3 C27 C28 C29 -179.2(5)
O1 C46 C47 C48 23.3(8)
N1 C2 C3 F1 -2.7(9)
N1 C2 C3 C4 177.9(6)
N1 C2 C7 F2 -3.1(8)
N1 C2 C7 C6 -179.6(5)
N1 C8 C9 C10 -171.8(5)
N1 C8 C13 P1 1.8(7)
N1 C8 C13 C12 170.2(4)
N2 C26 C27 F3 4.1(7)
N2 C26 C27 C28 -175.5(5)
N2 C26 C31 F4 -4.7(7)
N2 C26 C31 C30 175.7(5)
C1 P1 C13 C8 -54.4(4)
C1 P1 C13 C12 136.9(4)
C1 P1 C14 C15 -72.5(4)
C1 P1 C14 C19 95.8(4)
C1 P1 C20 C21 -166.1(3)
C1 P1 C20 C25 17.9(5)
C1 C32 C33 C34 -177.1(4)
C1 C32 C37 C36 177.9(4)
C1 C39 C40 C41 -178.3(4)
C1 C39 C44 C43 177.5(4)
C2 N1 C8 C9 7.0(7)
C2 N1 C8 C13 -169.2(5)
C2 C3 C4 C5 -0.1(11)
C3 C2 C7 F2 170.6(5)
C3 C2 C7 C6 -5.8(8)
C3 C4 C5 C6 -3.1(11)
C4 C5 C6 C7 1.8(10)
C5 C6 C7 F2 -173.3(6)
C5 C6 C7 C2 3.0(9)
C7 C2 C3 F1 -176.5(5)
C7 C2 C3 C4 4.2(10)
C8 N1 C2 C3 -73.0(7)
C8 N1 C2 C7 100.1(6)
C8 C9 C10 C11 -0.2(9)
C9 C8 C13 P1 -174.7(4)
C9 C8 C13 C12 -6.3(7)
C9 C10 C11 C12 -2.7(9)
C10 C11 C12 C13 0.8(8)
C11 C12 C13 P1 172.7(4)
C11 C12 C13 C8 3.9(8)
C13 P1 C1 Fe1 72.5(2)
C13 P1 C1 C32 -175.0(3)
C13 P1 C1 C39 -43.0(4)
C13 P1 C14 C15 47.9(4)
C13 P1 C14 C19 -143.8(4)
C13 P1 C20 C21 70.5(4)
C13 P1 C20 C25 -105.5(4)
C13 C8 C9 C10 4.7(7)
C14 P1 C1 Fe1 -168.26(18)
C14 P1 C1 C32 -55.7(4)
C14 P1 C1 C39 76.3(4)
C14 P1 C13 C8 -174.1(4)
C14 P1 C13 C12 17.2(4)
C14 P1 C20 C21 -43.7(4)
C14 P1 C20 C25 140.3(4)
C14 C15 C16 C17 0.2(7)
C15 C14 C19 C18 -1.1(7)
C15 C16 C17 C18 -1.4(8)
C16 C17 C18 C19 1.4(8)
C17 C18 C19 C14 -0.2(8)
C19 C14 C15 C16 1.1(7)
C20 P1 C1 Fe1 -47.9(3)
C20 P1 C1 C32 64.6(4)
C20 P1 C1 C39 -163.4(3)
C20 P1 C13 C8 74.1(4)
C20 P1 C13 C12 -94.6(4)
C20 P1 C14 C15 159.2(4)
C20 P1 C14 C19 -32.4(4)
C20 C21 C22 C23 -0.1(8)
C21 C20 C25 N2 -173.0(4)
C21 C20 C25 C24 3.5(7)
C21 C22 C23 C24 1.8(9)
C22 C23 C24 C25 -0.9(9)
C23 C24 C25 N2 174.6(5)
C23 C24 C25 C20 -1.8(7)
C25 N2 C26 C27 -128.0(5)
C25 N2 C26 C31 57.7(6)
C25 C20 C21 C22 -2.7(8)
C26 N2 C25 C20 -165.8(4)
C26 N2 C25 C24 17.9(7)
C26 C27 C28 C29 0.5(8)
C27 C26 C31 F4 -179.4(4)
C27 C26 C31 C30 0.9(8)
C27 C28 C29 C30 -0.7(9)
C28 C29 C30 C31 1.0(9)
C29 C30 C31 F4 179.2(5)
C29 C30 C31 C26 -1.2(9)
C31 C26 C27 F3 179.1(4)
C31 C26 C27 C28 -0.6(7)
C32 C1 C39 C40 51.1(6)
C32 C1 C39 C44 -124.0(5)
C32 C33 C34 C35 -1.3(8)
C33 C32 C37 C36 0.2(7)
C33 C34 C35 C36 1.1(7)
C33 C34 C35 C38 -179.6(5)
C34 C35 C36 C37 -0.4(7)
C35 C36 C37 C32 -0.2(7)
C37 C32 C33 C34 0.6(7)
C38 C35 C36 C37 -179.7(5)
C39 C1 C32 C33 -162.4(4)
C39 C1 C32 C37 20.1(6)
C39 C40 C41 C42 1.5(8)
C40 C39 C44 C43 2.2(7)
C40 C41 C42 C43 0.9(7)
C40 C41 C42 C45 -179.2(5)
C41 C42 C43 C44 -1.6(7)
C42 C43 C44 C39 0.1(8)
C44 C39 C40 C41 -2.9(7)
C45 C42 C43 C44 178.4(5)
C46 O1 C49 C48 5.7(8)
C46 C47 C48 C49 -20.3(10)
C47 C48 C49 O1 9.4(9)
C49 O1 C46 C47 -17.8(7)
C50 C51 C52 C53 0.0
C51 C50 C55 C54 0.0
C51 C52 C53 C54 0.0
C52 C53 C54 C55 0.0
C53 C54 C55 C50 0.0
C55 C50 C51 C52 0.0
